data_7024882
loop_
_publ_author_name
'Lopez, Nazario'
'Zhao, Hanhua'
'Prosvirin, Andrey V.'
'Wernsdorfer, Wolfgang'
'Dunbar, Kim R.'

_publ_section_title
;
 A homologous heterospin series of mononuclear lanthanide/TCNQF(4) organic
 radical complexes.
;
_journal_issue 18
_journal_name_full 'Dalton transactions (Cambridge, England : 2003)'
_journal_page_first 4341
_journal_page_last 4352
_journal_paper_doi 10.1039/b922219g
_journal_volume 39
_journal_year 2010
_chemical_formula_sum 'C36 H18 F12 Gd0.28 N12 O9 Y0.72'
_chemical_formula_weight 1098.84
_chemical_name_common
;Yttrium Gadolinium(iii) 2,3,5,6-Tetrafluoro-7,7,8,8-
Tetracyanoquinodimethane'
;
_chemical_name_systematic
;Yttrium Gadolinium(III)
2,3,5,6-Tetrafluoro-7,7,8,8-Tetracyanoquinodimethane'
;
_space_group_IT_number 14
_symmetry_cell_setting monoclinic
_symmetry_space_group_name_Hall '-P 2ybc'
_symmetry_space_group_name_H-M 'P 1 21/c 1'
_atom_sites_solution_hydrogens geom
_atom_sites_solution_primary direct
_atom_sites_solution_secondary difmap
_audit_creation_method SHELXL-97
_cell_angle_alpha 90.00
_cell_angle_beta 103.126(11)
_cell_angle_gamma 90.00
_cell_formula_units_Z 4
_cell_length_a 13.668(3)
_cell_length_b 17.670(3)
_cell_length_c 17.065(5)
_cell_measurement_temperature 383(2)
_cell_volume 4013.7(16)
_computing_structure_refinement 'SHELXL-97 (Sheldrick, 1997)'
_computing_structure_solution 'SHELXS-97 (Sheldrick, 1990)'
_diffrn_ambient_temperature 383(2)
_diffrn_measured_fraction_theta_full 0.964
_diffrn_measured_fraction_theta_max 0.964
_diffrn_radiation_monochromator graphite
_diffrn_radiation_source 'fine-focus sealed tube'
_diffrn_radiation_type MoK\a
_diffrn_radiation_wavelength 0.71073
_diffrn_reflns_av_R_equivalents 0.0380
_diffrn_reflns_av_sigmaI/netI 0.0363
_diffrn_reflns_limit_h_max 17
_diffrn_reflns_limit_h_min -18
_diffrn_reflns_limit_k_max 23
_diffrn_reflns_limit_k_min -23
_diffrn_reflns_limit_l_max 22
_diffrn_reflns_limit_l_min -20
_diffrn_reflns_number 34184
_diffrn_reflns_theta_full 28.27
_diffrn_reflns_theta_max 28.27
_diffrn_reflns_theta_min 1.53
_exptl_absorpt_coefficient_mu 1.638
_exptl_absorpt_correction_T_max 0.8153
_exptl_absorpt_correction_T_min 0.6427
_exptl_absorpt_correction_type multi-scan
_exptl_absorpt_process_details 'SADABS, 1996'
_exptl_crystal_density_diffrn 1.818
_exptl_crystal_density_method 'not measured'
_exptl_crystal_F_000 2176
_exptl_crystal_size_max 0.25
_exptl_crystal_size_mid 0.16
_exptl_crystal_size_min 0.13
_refine_diff_density_max 0.707
_refine_diff_density_min -0.865
_refine_diff_density_rms 0.092
_refine_ls_extinction_method none
_refine_ls_goodness_of_fit_ref 1.086
_refine_ls_hydrogen_treatment mixed
_refine_ls_matrix_type full
_refine_ls_number_parameters 671
_refine_ls_number_reflns 9602
_refine_ls_number_restraints 27
_refine_ls_restrained_S_all 1.085
_refine_ls_R_factor_all 0.0402
_refine_ls_R_factor_gt 0.0298
_refine_ls_shift/su_max 0.067
_refine_ls_shift/su_mean 0.002
_refine_ls_structure_factor_coef Fsqd
_refine_ls_weighting_details 'calc w=1/[\s^2^(Fo^2^)+(0.0393P)^2^+3.9198P] where P=(Fo^2^+2Fc^2^)/3'
_refine_ls_weighting_scheme calc
_refine_ls_wR_factor_gt 0.0746
_refine_ls_wR_factor_ref 0.0889
_reflns_number_gt 8137
_reflns_number_total 9602
_reflns_threshold_expression >2sigma(I)
_cod_data_source_file b922219g.txt
_cod_data_source_block g:\nazari~1\nazari~1\crysta~1\nl103y~1\mono
_cod_original_cell_volume 4013.6(17)
_cod_original_sg_symbol_H-M P21/c
_cod_database_code 7024882

loop_
_symmetry_equiv_pos_as_xyz
'x, y, z'
'-x, y+1/2, -z+1/2'
'-x, -y, -z'
'x, -y-1/2, z-1/2'

loop_
_atom_site_label
_atom_site_type_symbol
_atom_site_fract_x
_atom_site_fract_y
_atom_site_fract_z
_atom_site_U_iso_or_equiv
_atom_site_adp_type
_atom_site_occupancy
_atom_site_symmetry_multiplicity
_atom_site_calc_flag
_atom_site_refinement_flags
Gd1 Gd 0.301507(12) 0.409511(8) 0.064707(9) 0.01098(6) Uani 0.280(2) 1 d P
Y1 Y 0.301507(12) 0.409511(8) 0.064707(9) 0.01098(6) Uani 0.720(2) 1 d P
F1 F 0.29472(11) 0.15901(7) -0.00135(8) 0.0210(3) Uani 1 1 d .
F2 F 0.30682(11) 0.05420(8) -0.10594(8) 0.0222(3) Uani 1 1 d .
F3 F 0.45447(11) -0.11315(8) 0.10503(9) 0.0232(3) Uani 1 1 d .
F4 F 0.43688(11) -0.00920(8) 0.21125(8) 0.0209(3) Uani 1 1 d .
F5 F -0.02520(10) 0.30943(8) -0.09472(8) 0.0218(3) Uani 1 1 d .
F6 F -0.21855(10) 0.28970(8) -0.15072(8) 0.0216(3) Uani 1 1 d .
F7 F -0.14891(10) 0.10070(7) -0.32843(8) 0.0196(3) Uani 1 1 d .
F8 F 0.04402(10) 0.12311(8) -0.27437(8) 0.0192(3) Uani 1 1 d .
F9 F 0.05098(10) 0.13147(7) -0.02845(8) 0.0204(3) Uani 1 1 d .
F10 F 0.06473(11) 0.02759(8) -0.13500(8) 0.0217(3) Uani 1 1 d .
F11 F 0.22350(11) -0.13744(7) 0.07567(8) 0.0213(3) Uani 1 1 d .
F12 F 0.20991(11) -0.03311(8) 0.18175(8) 0.0201(3) Uani 1 1 d .
O1 O 0.41485(12) 0.35385(9) -0.00391(10) 0.0187(3) Uani 1 1 d D
O2 O 0.14371(13) 0.39710(9) 0.09099(11) 0.0218(4) Uani 1 1 d D
O3 O 0.25414(13) 0.47280(9) -0.05806(10) 0.0202(4) Uani 1 1 d D
O4 O 0.24747(13) 0.52874(10) 0.10217(12) 0.0243(4) Uani 1 1 d D
O5 O 0.43442(12) 0.49677(9) 0.07239(11) 0.0197(3) Uani 1 1 d D
O6 O 0.37074(14) 0.41440(10) 0.20326(11) 0.0226(4) Uani 1 1 d D
O7 O 0.01308(14) 0.51439(10) 0.10242(11) 0.0247(4) Uiso 1 1 d D
O8 O 0.10541(14) 0.59715(10) -0.00867(11) 0.0265(4) Uiso 1 1 d D
O9 O 0.39767(15) 0.64765(11) 0.08076(12) 0.0305(4) Uiso 1 1 d D
N1 N 0.32836(15) 0.27831(11) 0.12242(12) 0.0187(4) Uani 1 1 d .
N2 N 0.38577(16) 0.11991(12) 0.32081(13) 0.0236(4) Uani 1 1 d .
N3 N 0.45579(18) -0.22637(13) -0.03657(14) 0.0297(5) Uani 1 1 d .
N4 N 0.35425(17) -0.06512(12) -0.21830(13) 0.0257(5) Uani 1 1 d .
N5 N 0.20211(14) 0.31985(11) -0.03637(12) 0.0179(4) Uani 1 1 d .
N6 N 0.26570(16) 0.18116(12) -0.21685(13) 0.0233(4) Uani 1 1 d .
N7 N -0.43892(17) 0.25836(13) -0.22934(15) 0.0302(5) Uani 1 1 d .
N8 N -0.37370(16) 0.08471(12) -0.38197(14) 0.0252(5) Uani 1 1 d .
N9 N 0.06858(16) 0.24914(12) 0.10703(13) 0.0238(5) Uani 1 1 d .
N10 N 0.14995(17) 0.08274(12) 0.29184(13) 0.0243(5) Uani 1 1 d .
N11 N 0.19916(19) -0.25758(13) -0.05486(14) 0.0321(5) Uani 1 1 d .
N12 N 0.10394(19) -0.09626(13) -0.24538(14) 0.0296(5) Uani 1 1 d .
C1 C 0.34185(17) 0.21632(13) 0.14278(13) 0.0162(4) Uani 1 1 d .
C2 C 0.35995(17) 0.13957(13) 0.16768(13) 0.0159(4) Uani 1 1 d .
C3 C 0.37666(17) 0.12744(12) 0.25262(14) 0.0180(5) Uani 1 1 d .
C4 C 0.36776(16) 0.08206(12) 0.11142(14) 0.0153(4) Uani 1 1 d .
C5 C 0.33686(17) 0.09265(12) 0.02683(14) 0.0164(4) Uani 1 1 d .
C6 C 0.40597(17) 0.00805(13) 0.13279(14) 0.0162(4) Uani 1 1 d .
C7 C 0.34276(17) 0.03820(13) -0.02802(14) 0.0164(4) Uani 1 1 d .
C8 C 0.41438(17) -0.04613(12) 0.07767(14) 0.0174(5) Uani 1 1 d .
C9 C 0.38240(16) -0.03512(12) -0.00697(14) 0.0161(4) Uani 1 1 d .
C10 C 0.38781(18) -0.09103(12) -0.06552(14) 0.0178(5) Uani 1 1 d .
C11 C 0.36726(18) -0.07525(13) -0.14978(15) 0.0193(5) Uani 1 1 d .
C12 C 0.42568(18) -0.16561(14) -0.04637(15) 0.0204(5) Uani 1 1 d .
C13 C 0.16368(17) 0.28228(12) -0.08933(14) 0.0156(4) Uani 1 1 d .
C14 C 0.12428(17) 0.23404(12) -0.15532(13) 0.0157(4) Uani 1 1 d .
C15 C 0.19965(17) 0.20299(13) -0.19072(13) 0.0168(4) Uani 1 1 d .
C16 C 0.01964(17) 0.22022(12) -0.18378(13) 0.0145(4) Uani 1 1 d .
C17 C -0.05483(17) 0.25863(12) -0.15378(13) 0.0154(4) Uani 1 1 d .
C18 C -0.01959(17) 0.16618(12) -0.24433(13) 0.0155(4) Uani 1 1 d .
C19 C -0.15523(17) 0.24809(12) -0.18279(14) 0.0154(4) Uani 1 1 d .
C20 C -0.19492(17) 0.19574(12) -0.24488(13) 0.0159(4) Uani 1 1 d .
C21 C -0.11994(18) 0.15478(12) -0.27260(13) 0.0163(4) Uani 1 1 d .
C22 C -0.29950(17) 0.18465(13) -0.27562(14) 0.0171(4) Uani 1 1 d .
C23 C -0.37482(18) 0.22634(14) -0.24887(15) 0.0208(5) Uani 1 1 d .
C24 C -0.33854(17) 0.12914(13) -0.33500(15) 0.0189(5) Uani 1 1 d .
C25 C 0.09243(17) 0.18730(13) 0.11988(14) 0.0179(5) Uani 1 1 d .
C26 C 0.12319(17) 0.11120(13) 0.14068(14) 0.0157(4) Uani 1 1 d .
C27 C 0.13903(17) 0.09460(13) 0.22404(15) 0.0180(5) Uani 1 1 d .
C28 C 0.12966(16) 0.05525(12) 0.08266(14) 0.0153(4) Uani 1 1 d .
C29 C 0.09582(17) 0.06556(13) -0.00192(14) 0.0162(4) Uani 1 1 d .
C30 C 0.17156(17) -0.01750(13) 0.10368(13) 0.0155(4) Uani 1 1 d .
C31 C 0.10262(17) 0.01150(13) -0.05700(13) 0.0165(4) Uani 1 1 d .
C32 C 0.17852(17) -0.07161(12) 0.04832(14) 0.0170(5) Uani 1 1 d .
C33 C 0.14482(16) -0.06141(13) -0.03598(13) 0.0152(4) Uani 1 1 d .
C34 C 0.15266(18) -0.11864(13) -0.09240(14) 0.0175(5) Uani 1 1 d .
C35 C 0.12520(19) -0.10547(13) -0.17695(15) 0.0215(5) Uani 1 1 d .
C36 C 0.17963(19) -0.19501(14) -0.06997(14) 0.0212(5) Uani 1 1 d .
H1A H 0.407(2) 0.3662(15) -0.0572(8) 0.032 Uiso 1 1 d D
H2A H 0.1133(19) 0.3512(7) 0.0895(19) 0.032 Uiso 1 1 d D
H3A H 0.2142(19) 0.4522(15) -0.1036(11) 0.032 Uiso 1 1 d D
H4A H 0.273(2) 0.5527(14) 0.1503(9) 0.032 Uiso 1 1 d D
H5A H 0.4994(10) 0.4826(14) 0.0743(19) 0.032 Uiso 1 1 d D
H6A H 0.4335(11) 0.3979(14) 0.2009(19) 0.032 Uiso 1 1 d D
H7A H 0.023(2) 0.5503(12) 0.0653(11) 0.032 Uiso 1 1 d D
H8A H 0.129(2) 0.6425(9) -0.0245(15) 0.032 Uiso 1 1 d D
H9A H 0.363(2) 0.6735(13) 0.0375(10) 0.032 Uiso 1 1 d D
H1B H 0.4546(19) 0.3120(11) 0.0105(15) 0.032 Uiso 1 1 d D
H2B H 0.1059(18) 0.4376(9) 0.0992(19) 0.032 Uiso 1 1 d D
H3B H 0.2911(19) 0.5136(12) -0.0690(15) 0.032 Uiso 1 1 d D
H4B H 0.209(2) 0.5590(13) 0.0640(12) 0.032 Uiso 1 1 d D
H5B H 0.4283(19) 0.5479(7) 0.0806(19) 0.032 Uiso 1 1 d D
H6B H 0.3719(19) 0.4608(10) 0.2281(17) 0.032 Uiso 1 1 d D
H7B H 0.033(2) 0.5323(14) 0.1544(7) 0.032 Uiso 1 1 d D
H8B H 0.083(2) 0.5647(12) -0.0513(12) 0.032 Uiso 1 1 d D
H9B H 0.417(2) 0.6748(13) 0.1273(9) 0.032 Uiso 1 1 d D

loop_
_atom_site_aniso_label
_atom_site_aniso_U_11
_atom_site_aniso_U_22
_atom_site_aniso_U_33
_atom_site_aniso_U_23
_atom_site_aniso_U_13
_atom_site_aniso_U_12
Gd1 0.01119(9) 0.00953(9) 0.01135(9) -0.00100(6) 0.00075(6) -0.00020(6)
Y1 0.01119(9) 0.00953(9) 0.01135(9) -0.00100(6) 0.00075(6) -0.00020(6)
F1 0.0302(8) 0.0133(6) 0.0174(7) 0.0021(5) 0.0009(6) 0.0064(6)
F2 0.0323(8) 0.0180(7) 0.0141(7) 0.0015(5) 0.0007(6) 0.0052(6)
F3 0.0301(8) 0.0151(6) 0.0223(7) 0.0043(5) 0.0014(6) 0.0079(6)
F4 0.0257(7) 0.0197(7) 0.0150(7) 0.0041(5) -0.0002(5) 0.0035(6)
F5 0.0205(7) 0.0213(7) 0.0215(7) -0.0114(6) 0.0003(6) -0.0001(6)
F6 0.0194(7) 0.0214(7) 0.0234(7) -0.0082(6) 0.0033(6) 0.0025(5)
F7 0.0191(7) 0.0180(7) 0.0204(7) -0.0088(5) 0.0017(5) -0.0022(5)
F8 0.0185(7) 0.0185(7) 0.0205(7) -0.0055(5) 0.0044(5) 0.0004(5)
F9 0.0242(7) 0.0158(7) 0.0198(7) 0.0039(5) 0.0018(6) 0.0042(5)
F10 0.0270(8) 0.0232(7) 0.0127(6) 0.0006(5) 0.0001(5) 0.0034(6)
F11 0.0286(8) 0.0125(6) 0.0215(7) 0.0025(5) 0.0030(6) 0.0042(5)
F12 0.0265(7) 0.0188(7) 0.0137(6) 0.0025(5) 0.0019(5) 0.0040(6)
O1 0.0193(8) 0.0172(8) 0.0189(8) 0.0015(6) 0.0032(7) 0.0044(6)
O2 0.0202(9) 0.0165(8) 0.0301(10) -0.0039(7) 0.0090(7) -0.0006(6)
O3 0.0218(9) 0.0171(8) 0.0189(8) 0.0026(6) -0.0014(7) -0.0021(6)
O4 0.0202(9) 0.0183(8) 0.0325(10) -0.0082(7) 0.0021(7) 0.0001(7)
O5 0.0144(8) 0.0160(8) 0.0285(9) 0.0007(7) 0.0042(7) -0.0022(6)
O6 0.0237(9) 0.0228(9) 0.0200(9) -0.0036(7) 0.0023(7) -0.0065(7)
N1 0.0227(10) 0.0171(10) 0.0153(9) -0.0016(7) 0.0021(8) -0.0002(8)
N2 0.0256(11) 0.0234(11) 0.0200(11) 0.0015(8) 0.0016(8) -0.0042(9)
N3 0.0356(13) 0.0207(11) 0.0316(12) -0.0008(9) 0.0051(10) 0.0079(9)
N4 0.0332(12) 0.0221(11) 0.0222(11) 0.0002(8) 0.0073(9) 0.0022(9)
N5 0.0163(10) 0.0179(9) 0.0183(10) -0.0017(8) 0.0015(8) -0.0001(7)
N6 0.0242(11) 0.0243(11) 0.0205(10) 0.0001(8) 0.0033(8) 0.0008(8)
N7 0.0201(11) 0.0317(12) 0.0376(13) -0.0114(10) 0.0044(10) 0.0035(9)
N8 0.0180(10) 0.0259(11) 0.0297(12) -0.0099(9) 0.0010(9) 0.0012(8)
N9 0.0252(11) 0.0185(10) 0.0280(11) -0.0009(8) 0.0068(9) -0.0003(8)
N10 0.0264(11) 0.0238(11) 0.0207(11) -0.0038(8) 0.0012(9) 0.0024(8)
N11 0.0484(15) 0.0186(11) 0.0309(13) -0.0040(9) 0.0122(11) -0.0022(10)
N12 0.0357(13) 0.0303(12) 0.0205(11) -0.0061(9) 0.0011(10) 0.0048(10)
C1 0.0158(11) 0.0194(11) 0.0126(10) -0.0033(8) 0.0014(8) -0.0020(8)
C2 0.0159(11) 0.0160(10) 0.0148(11) 0.0011(8) 0.0012(8) 0.0002(8)
C3 0.0173(11) 0.0131(10) 0.0216(12) 0.0002(9) 0.0004(9) -0.0026(8)
C4 0.0120(10) 0.0150(10) 0.0174(11) 0.0026(8) 0.0001(8) -0.0021(8)
C5 0.0154(11) 0.0129(10) 0.0195(11) 0.0036(8) 0.0010(8) 0.0015(8)
C6 0.0135(10) 0.0170(11) 0.0163(11) 0.0040(8) -0.0006(8) -0.0011(8)
C7 0.0175(11) 0.0157(10) 0.0148(10) 0.0020(8) 0.0012(8) 0.0011(8)
C8 0.0152(11) 0.0126(10) 0.0225(12) 0.0043(8) 0.0001(9) 0.0022(8)
C9 0.0127(10) 0.0142(10) 0.0207(11) 0.0019(8) 0.0026(8) -0.0007(8)
C10 0.0189(11) 0.0150(11) 0.0192(11) 0.0008(9) 0.0041(9) 0.0006(8)
C11 0.0180(11) 0.0143(10) 0.0258(13) -0.0022(9) 0.0053(9) 0.0011(8)
C12 0.0214(12) 0.0200(12) 0.0193(11) -0.0018(9) 0.0037(9) 0.0022(9)
C13 0.0134(10) 0.0156(10) 0.0180(11) 0.0029(8) 0.0042(8) 0.0004(8)
C14 0.0175(11) 0.0146(10) 0.0145(10) 0.0002(8) 0.0026(8) -0.0007(8)
C15 0.0186(11) 0.0158(10) 0.0141(10) -0.0001(8) -0.0003(9) -0.0012(8)
C16 0.0159(10) 0.0132(10) 0.0136(10) 0.0008(8) 0.0020(8) 0.0008(8)
C17 0.0207(11) 0.0122(10) 0.0129(10) -0.0025(8) 0.0029(8) 0.0006(8)
C18 0.0197(11) 0.0129(10) 0.0139(10) 0.0000(8) 0.0041(8) 0.0004(8)
C19 0.0158(11) 0.0143(10) 0.0166(11) -0.0007(8) 0.0046(8) 0.0032(8)
C20 0.0194(11) 0.0129(10) 0.0140(10) 0.0020(8) 0.0010(8) -0.0003(8)
C21 0.0225(12) 0.0116(10) 0.0129(10) -0.0013(8) -0.0001(8) -0.0027(8)
C22 0.0189(11) 0.0156(10) 0.0158(11) -0.0011(8) 0.0017(9) 0.0004(8)
C23 0.0192(12) 0.0199(11) 0.0205(12) -0.0025(9) -0.0014(9) -0.0022(9)
C24 0.0135(11) 0.0204(11) 0.0219(12) -0.0005(9) 0.0021(9) 0.0022(9)
C25 0.0173(11) 0.0190(11) 0.0175(11) -0.0033(9) 0.0040(9) -0.0015(9)
C26 0.0146(11) 0.0155(10) 0.0171(11) 0.0000(8) 0.0036(8) -0.0025(8)
C27 0.0159(11) 0.0161(11) 0.0208(12) -0.0043(9) 0.0013(9) 0.0006(8)
C28 0.0133(10) 0.0141(10) 0.0175(11) 0.0005(8) 0.0018(8) -0.0016(8)
C29 0.0155(11) 0.0129(10) 0.0189(11) 0.0026(8) 0.0014(8) 0.0006(8)
C30 0.0144(10) 0.0175(11) 0.0130(10) 0.0018(8) 0.0001(8) -0.0007(8)
C31 0.0158(11) 0.0196(11) 0.0128(10) 0.0027(8) 0.0006(8) -0.0026(8)
C32 0.0164(11) 0.0121(10) 0.0209(12) 0.0035(8) 0.0011(9) -0.0010(8)
C33 0.0148(10) 0.0157(10) 0.0154(11) -0.0014(8) 0.0038(8) -0.0022(8)
C34 0.0194(11) 0.0178(11) 0.0159(11) -0.0021(9) 0.0050(9) -0.0025(9)
C35 0.0206(12) 0.0190(11) 0.0239(13) -0.0049(9) 0.0028(10) -0.0013(9)
C36 0.0251(13) 0.0202(12) 0.0194(12) -0.0065(9) 0.0073(10) -0.0042(9)

loop_
_atom_type_symbol
_atom_type_description
_atom_type_scat_dispersion_real
_atom_type_scat_dispersion_imag
_atom_type_scat_source
C C 0.0033 0.0016 'International Tables Vol C Tables 4.2.6.8 and 6.1.1.4'
H H 0.0000 0.0000 'International Tables Vol C Tables 4.2.6.8 and 6.1.1.4'
N N 0.0061 0.0033 'International Tables Vol C Tables 4.2.6.8 and 6.1.1.4'
O O 0.0106 0.0060 'International Tables Vol C Tables 4.2.6.8 and 6.1.1.4'
F F 0.0171 0.0103 'International Tables Vol C Tables 4.2.6.8 and 6.1.1.4'
Y Y -2.7962 3.5667 'International Tables Vol C Tables 4.2.6.8 and 6.1.1.4'
Gd Gd -0.1653 3.9035 'International Tables Vol C Tables 4.2.6.8 and 6.1.1.4'

loop_
_geom_angle_atom_site_label_1
_geom_angle_atom_site_label_2
_geom_angle_atom_site_label_3
_geom_angle
O2 Gd1 O3 97.98(7)
O2 Gd1 O6 89.34(7)
O3 Gd1 O6 148.83(6)
O2 Gd1 O1 143.52(6)
O3 Gd1 O1 80.42(6)
O6 Gd1 O1 110.89(6)
O2 Gd1 O5 142.24(6)
O3 Gd1 O5 77.89(6)
O6 Gd1 O5 77.91(6)
O1 Gd1 O5 73.52(6)
O2 Gd1 O4 70.73(6)
O3 Gd1 O4 77.05(7)
O6 Gd1 O4 76.93(6)
O1 Gd1 O4 141.75(6)
O5 Gd1 O4 71.79(6)
O2 Gd1 N5 71.90(7)
O3 Gd1 N5 71.83(6)
O6 Gd1 N5 138.69(6)
O1 Gd1 N5 73.07(6)
O5 Gd1 N5 137.83(7)
O4 Gd1 N5 126.54(6)
O2 Gd1 N1 84.03(6)
O3 Gd1 N1 141.28(6)
O6 Gd1 N1 69.42(6)
O1 Gd1 N1 75.88(6)
O5 Gd1 N1 122.55(6)
O4 Gd1 N1 137.88(7)
N5 Gd1 N1 72.20(6)
C1 N1 Gd1 174.35(18)
C13 N5 Gd1 171.17(19)
N1 C1 C2 179.2(3)
C4 C2 C1 120.9(2)
C4 C2 C3 124.0(2)
C1 C2 C3 114.9(2)
N2 C3 C2 176.5(3)
C2 C4 C5 122.8(2)
C2 C4 C6 124.3(2)
C5 C4 C6 112.8(2)
F1 C5 C7 117.3(2)
F1 C5 C4 118.8(2)
C7 C5 C4 123.8(2)
F4 C6 C8 118.1(2)
F4 C6 C4 118.5(2)
C8 C6 C4 123.4(2)
F2 C7 C5 118.0(2)
F2 C7 C9 118.5(2)
C5 C7 C9 123.5(2)
F3 C8 C6 118.1(2)
F3 C8 C9 118.7(2)
C6 C8 C9 123.3(2)
C10 C9 C7 122.4(2)
C10 C9 C8 124.5(2)
C7 C9 C8 113.2(2)
C9 C10 C12 123.8(2)
C9 C10 C11 122.9(2)
C12 C10 C11 112.9(2)
N4 C11 C10 176.6(3)
N3 C12 C10 175.2(3)
N5 C13 C14 175.3(2)
C13 C14 C15 112.9(2)
C13 C14 C16 123.1(2)
C15 C14 C16 124.0(2)
N6 C15 C14 175.4(2)
C17 C16 C18 113.8(2)
C17 C16 C14 123.0(2)
C18 C16 C14 123.2(2)
F5 C17 C19 118.2(2)
F5 C17 C16 118.3(2)
C19 C17 C16 123.5(2)
F8 C18 C21 117.95(19)
F8 C18 C16 119.3(2)
C21 C18 C16 122.8(2)
F6 C19 C17 117.80(19)
F6 C19 C20 119.3(2)
C17 C19 C20 122.9(2)
C19 C20 C22 123.2(2)
C19 C20 C21 113.5(2)
C22 C20 C21 123.3(2)
F7 C21 C18 117.9(2)
F7 C21 C20 118.7(2)
C18 C21 C20 123.5(2)
C20 C22 C23 123.4(2)
C20 C22 C24 122.8(2)
C23 C22 C24 113.8(2)
N7 C23 C22 177.1(3)
N8 C24 C22 177.2(3)
N9 C25 C26 176.7(2)
C28 C26 C27 122.5(2)
C28 C26 C25 123.0(2)
C27 C26 C25 114.4(2)
N10 C27 C26 178.0(3)
C26 C28 C30 122.8(2)
C26 C28 C29 124.2(2)
C30 C28 C29 113.1(2)
F9 C29 C31 118.3(2)
F9 C29 C28 118.0(2)
C31 C29 C28 123.6(2)
F12 C30 C32 118.0(2)
F12 C30 C28 118.69(19)
C32 C30 C28 123.2(2)
F10 C31 C29 117.7(2)
F10 C31 C33 118.9(2)
C29 C31 C33 123.3(2)
F11 C32 C30 117.6(2)
F11 C32 C33 118.6(2)
C30 C32 C33 123.8(2)
C34 C33 C32 122.7(2)
C34 C33 C31 124.3(2)
C32 C33 C31 113.0(2)
C33 C34 C35 121.9(2)
C33 C34 C36 123.2(2)
C35 C34 C36 114.7(2)
N12 C35 C34 178.6(3)
N11 C36 C34 177.2(3)

loop_
_geom_bond_atom_site_label_1
_geom_bond_atom_site_label_2
_geom_bond_distance
Gd1 O2 2.3108(18)
Gd1 O3 2.3330(17)
Gd1 O6 2.3403(19)
Gd1 O1 2.3585(17)
Gd1 O5 2.3636(16)
Gd1 O4 2.3679(17)
Gd1 N5 2.503(2)
Gd1 N1 2.513(2)
F1 C5 1.346(2)
F2 C7 1.339(3)
F3 C8 1.343(2)
F4 C6 1.344(3)
F5 C17 1.342(2)
F6 C19 1.343(3)
F7 C21 1.344(2)
F8 C18 1.342(3)
F9 C29 1.346(2)
F10 C31 1.345(3)
F11 C32 1.349(2)
F12 C30 1.345(3)
N1 C1 1.151(3)
N2 C3 1.149(3)
N3 C12 1.148(3)
N4 C11 1.156(3)
N5 C13 1.148(3)
N6 C15 1.160(3)
N7 C23 1.154(3)
N8 C24 1.147(3)
N9 C25 1.147(3)
N10 C27 1.152(3)
N11 C36 1.153(3)
N12 C35 1.149(3)
C1 C2 1.426(3)
C2 C4 1.419(3)
C2 C3 1.431(3)
C4 C5 1.421(3)
C4 C6 1.425(3)
C5 C7 1.357(3)
C6 C8 1.365(3)
C7 C9 1.419(3)
C8 C9 1.424(3)
C9 C10 1.419(3)
C10 C12 1.426(3)
C10 C11 1.429(3)
C13 C14 1.418(3)
C14 C15 1.418(3)
C14 C16 1.423(3)
C16 C17 1.413(3)
C16 C18 1.420(3)
C17 C19 1.362(3)
C18 C21 1.362(3)
C19 C20 1.418(3)
C20 C22 1.420(3)
C20 C21 1.421(3)
C22 C23 1.423(3)
C22 C24 1.424(3)
C25 C26 1.429(3)
C26 C28 1.416(3)
C26 C27 1.420(3)
C28 C30 1.420(3)
C28 C29 1.424(3)
C29 C31 1.358(3)
C30 C32 1.363(3)
C31 C33 1.424(3)
C32 C33 1.419(3)
C33 C34 1.417(3)
C34 C35 1.425(3)
C34 C36 1.428(3)
